data_7059735
loop_
_publ_author_name
'He, Xinwei'
'Li, Ruxue'
'Xie, Mengqing'
'Duan, Jiahui'
'Tang, Qiang'
'Shang, Yongjia'

_publ_section_title
;
 Copper-catalyzed cascade three-component azide--alkyne
 cycloaddition/condensation/transesterification: easy access to
 3-triazolylcoumarins
;
_journal_issue 28
_journal_name_full 'New Journal of Chemistry'
_journal_page_first 12266
_journal_page_last 12273
_journal_paper_doi 10.1039/D0NJ02100H
_journal_volume 44
_journal_year 2020
_chemical_formula_sum 'C17 H10 Cl N3 O2'
_chemical_formula_weight 323.73
_space_group_IT_number 2
_space_group_name_Hall '-P 1'
_space_group_name_H-M_alt 'P -1'
_symmetry_cell_setting triclinic
_symmetry_space_group_name_H-M 'P -1'
_atom_sites_solution_hydrogens geom
_atom_sites_solution_primary direct
_atom_sites_solution_secondary difmap
_audit_creation_method SHELXL-97
_audit_update_record
;
2020-04-22 deposited with the CCDC.	2020-06-29 downloaded from the CCDC.
;
_cell_angle_alpha 85.0800(10)
_cell_angle_beta 87.5620(10)
_cell_angle_gamma 78.9580(10)
_cell_formula_units_Z 2
_cell_length_a 6.0960(7)
_cell_length_b 7.6004(9)
_cell_length_c 15.3686(18)
_cell_measurement_reflns_used 3596
_cell_measurement_temperature 293(2)
_cell_measurement_theta_max 0.00
_cell_measurement_theta_min 0.00
_cell_volume 696.05(14)
_computing_cell_refinement 'Bruker SMART'
_computing_data_collection 'Bruker SMART'
_computing_data_reduction 'Bruker SAINT'
_computing_molecular_graphics 'Bruker SHELXTL'
_computing_publication_material 'Bruker SHELXTL'
_computing_structure_refinement 'SHELXL-97 (Sheldrick, 1997)'
_computing_structure_solution 'SHELXS-97 (Sheldrick, 1990)'
_diffrn_ambient_temperature 293(2)
_diffrn_measured_fraction_theta_full 0.991
_diffrn_measured_fraction_theta_max 0.991
_diffrn_measurement_device_type 'CCD area detector'
_diffrn_measurement_method 'phi and omega scans'
_diffrn_radiation_monochromator graphite
_diffrn_radiation_source 'fine-focus sealed tube'
_diffrn_radiation_type MoK\a
_diffrn_radiation_wavelength 0.71073
_diffrn_reflns_av_R_equivalents 0.0174
_diffrn_reflns_av_sigmaI/netI 0.0214
_diffrn_reflns_limit_h_max 7
_diffrn_reflns_limit_h_min -6
_diffrn_reflns_limit_k_max 9
_diffrn_reflns_limit_k_min -9
_diffrn_reflns_limit_l_max 18
_diffrn_reflns_limit_l_min -18
_diffrn_reflns_number 4982
_diffrn_reflns_theta_full 25.02
_diffrn_reflns_theta_max 25.02
_diffrn_reflns_theta_min 2.66
_exptl_absorpt_coefficient_mu 0.288
_exptl_absorpt_correction_T_max 0.9662
_exptl_absorpt_correction_T_min 0.9553
_exptl_absorpt_correction_type multi-scan
_exptl_crystal_colour colorless
_exptl_crystal_density_diffrn 1.545
_exptl_crystal_density_method 'not measured'
_exptl_crystal_description block
_exptl_crystal_F_000 332
_exptl_crystal_size_max 0.16
_exptl_crystal_size_mid 0.15
_exptl_crystal_size_min 0.12
_refine_diff_density_max 0.125
_refine_diff_density_min -0.250
_refine_diff_density_rms 0.052
_refine_ls_extinction_method none
_refine_ls_goodness_of_fit_ref 1.026
_refine_ls_hydrogen_treatment mixed
_refine_ls_matrix_type full
_refine_ls_number_parameters 208
_refine_ls_number_reflns 2436
_refine_ls_number_restraints 0
_refine_ls_restrained_S_all 1.026
_refine_ls_R_factor_all 0.0394
_refine_ls_R_factor_gt 0.0350
_refine_ls_shift/su_max 0.000
_refine_ls_shift/su_mean 0.000
_refine_ls_structure_factor_coef Fsqd
_refine_ls_weighting_details 'calc w=1/[\s^2^(Fo^2^)+(0.0581P)^2^+0.1720P] where P=(Fo^2^+2Fc^2^)/3'
_refine_ls_weighting_scheme calc
_refine_ls_wR_factor_gt 0.0976
_refine_ls_wR_factor_ref 0.1023
_reflns_number_gt 2159
_reflns_number_total 2436
_reflns_threshold_expression >2sigma(I)
_cod_data_source_file d0nj02100h2.cif
_cod_data_source_block 141117a_0m
_cod_depositor_comments
;
The following automatic conversions were performed:

data item '_symmetry_cell_setting' value 'Triclinic' was changed to
'triclinic' in accordance with the
/home/data/users/saulius/crontab/automatic-downloads/rss-feeds/RSC/lib/dictionaries/cif_core.dic
dictionary named 'cif_core.dic' version 2.4.2 last updated on
2011-04-26.

Automatic conversion script
Id: cif_fix_values 7556 2019-12-06 15:28:31Z antanas 

 Adding full bibliography for 7059735.cif.

 Adding full bibliography for 7059735.cif.
;
_cod_original_sg_symbol_H-M P-1
_cod_database_code 7059735

loop_
_symmetry_equiv_pos_as_xyz
'x, y, z'
'-x, -y, -z'

loop_
_atom_site_label
_atom_site_type_symbol
_atom_site_fract_x
_atom_site_fract_y
_atom_site_fract_z
_atom_site_U_iso_or_equiv
_atom_site_adp_type
_atom_site_occupancy
_atom_site_symmetry_multiplicity
_atom_site_calc_flag
_atom_site_refinement_flags
_atom_site_disorder_assembly
_atom_site_disorder_group
C1 C -0.2255(3) 0.7317(2) 0.11550(11) 0.0444(4) Uani 1 1 d . . .
C2 C 0.0031(3) 0.6813(2) 0.08047(10) 0.0382(3) Uani 1 1 d . . .
C3 C 0.1692(3) 0.5883(2) 0.12991(10) 0.0414(4) Uani 1 1 d . . .
H3 H 0.3136 0.5613 0.1063 0.050 Uiso 1 1 calc R . .
C4 C 0.1244(3) 0.5305(2) 0.21929(10) 0.0393(4) Uani 1 1 d . . .
C5 C 0.2882(3) 0.4351(2) 0.27531(10) 0.0454(4) Uani 1 1 d . . .
H5 H 0.4360 0.4050 0.2557 0.054 Uiso 1 1 calc R . .
C6 C 0.2275(3) 0.3864(2) 0.36005(11) 0.0451(4) Uani 1 1 d . . .
C7 C 0.0074(3) 0.4254(2) 0.39020(11) 0.0472(4) Uani 1 1 d . . .
H7 H -0.0302 0.3880 0.4472 0.057 Uiso 1 1 calc R . .
C8 C -0.1545(3) 0.5189(2) 0.33594(11) 0.0481(4) Uani 1 1 d . . .
H8 H -0.3027 0.5459 0.3555 0.058 Uiso 1 1 calc R . .
C9 C -0.0941(3) 0.5725(2) 0.25149(10) 0.0402(4) Uani 1 1 d . . .
C10 C -0.0892(3) 0.8503(2) -0.06627(10) 0.0423(4) Uani 1 1 d . . .
H10 H -0.2313 0.9165 -0.0557 0.051 Uiso 1 1 calc R . .
C11 C 0.0324(3) 0.8489(2) -0.14252(10) 0.0386(3) Uani 1 1 d . . .
C12 C -0.0265(3) 0.9442(2) -0.22806(10) 0.0384(4) Uani 1 1 d . . .
C13 C 0.1361(3) 0.9576(2) -0.29290(11) 0.0478(4) Uani 1 1 d . . .
H13 H 0.2850 0.9084 -0.2819 0.057 Uiso 1 1 calc R . .
C14 C 0.0777(3) 1.0439(3) -0.37398(12) 0.0549(5) Uani 1 1 d . . .
H14 H 0.1878 1.0526 -0.4171 0.066 Uiso 1 1 calc R . .
C15 C -0.1414(3) 1.1167(2) -0.39117(11) 0.0531(4) Uani 1 1 d . . .
H15 H -0.1799 1.1736 -0.4459 0.064 Uiso 1 1 calc R . .
C16 C -0.3034(3) 1.1052(2) -0.32733(12) 0.0549(5) Uani 1 1 d . . .
H16 H -0.4518 1.1553 -0.3388 0.066 Uiso 1 1 calc R . .
C17 C -0.2477(3) 1.0197(2) -0.24618(11) 0.0496(4) Uani 1 1 d . . .
H17 H -0.3588 1.0127 -0.2034 0.060 Uiso 1 1 calc R . .
Cl1 Cl 0.42764(8) 0.27541(7) 0.43320(3) 0.0653(2) Uani 1 1 d . . .
N1 N 0.0407(2) 0.73499(17) -0.00907(8) 0.0386(3) Uani 1 1 d . . .
N2 N 0.2364(2) 0.6628(2) -0.04884(9) 0.0504(4) Uani 1 1 d . . .
N3 N 0.2306(2) 0.7322(2) -0.12945(9) 0.0499(4) Uani 1 1 d . . .
O1 O -0.26077(19) 0.67037(16) 0.20027(7) 0.0478(3) Uani 1 1 d . . .
O2 O -0.3820(2) 0.8205(2) 0.07803(8) 0.0647(4) Uani 1 1 d . . .

loop_
_atom_site_aniso_label
_atom_site_aniso_U_11
_atom_site_aniso_U_22
_atom_site_aniso_U_33
_atom_site_aniso_U_23
_atom_site_aniso_U_13
_atom_site_aniso_U_12
C1 0.0468(9) 0.0473(9) 0.0367(8) -0.0008(7) 0.0022(7) -0.0047(7)
C2 0.0425(8) 0.0395(8) 0.0327(8) -0.0033(6) 0.0009(6) -0.0084(6)
C3 0.0392(8) 0.0500(9) 0.0352(8) -0.0023(7) 0.0023(6) -0.0102(7)
C4 0.0430(9) 0.0416(8) 0.0343(8) -0.0027(6) 0.0010(6) -0.0113(7)
C5 0.0442(9) 0.0537(10) 0.0380(9) 0.0011(7) 0.0002(7) -0.0110(7)
C6 0.0533(10) 0.0459(9) 0.0367(8) 0.0029(7) -0.0048(7) -0.0133(7)
C7 0.0598(10) 0.0488(9) 0.0341(8) 0.0018(7) 0.0049(7) -0.0162(8)
C8 0.0492(9) 0.0525(10) 0.0415(9) -0.0011(7) 0.0099(7) -0.0100(8)
C9 0.0443(9) 0.0393(8) 0.0367(8) -0.0015(6) -0.0001(7) -0.0076(7)
C10 0.0428(9) 0.0449(9) 0.0359(8) -0.0014(7) -0.0009(7) -0.0013(7)
C11 0.0415(8) 0.0401(8) 0.0344(8) -0.0035(6) -0.0004(6) -0.0080(6)
C12 0.0446(9) 0.0375(8) 0.0328(8) -0.0027(6) 0.0003(6) -0.0070(6)
C13 0.0429(9) 0.0571(10) 0.0418(9) 0.0036(8) 0.0005(7) -0.0088(7)
C14 0.0597(11) 0.0652(11) 0.0388(9) 0.0076(8) 0.0046(8) -0.0159(9)
C15 0.0654(12) 0.0521(10) 0.0403(9) 0.0082(8) -0.0094(8) -0.0113(8)
C16 0.0508(10) 0.0553(10) 0.0528(11) 0.0055(8) -0.0080(8) 0.0016(8)
C17 0.0483(9) 0.0552(10) 0.0406(9) 0.0013(7) 0.0039(7) -0.0015(8)
Cl1 0.0602(3) 0.0883(4) 0.0433(3) 0.0185(2) -0.0087(2) -0.0130(3)
N1 0.0408(7) 0.0427(7) 0.0309(7) -0.0024(5) 0.0010(5) -0.0047(5)
N2 0.0440(8) 0.0642(9) 0.0367(7) 0.0024(6) 0.0028(6) 0.0021(7)
N3 0.0462(8) 0.0630(9) 0.0345(7) 0.0040(6) 0.0019(6) 0.0001(7)
O1 0.0434(6) 0.0569(7) 0.0384(6) 0.0025(5) 0.0061(5) -0.0018(5)
O2 0.0475(7) 0.0860(10) 0.0479(7) 0.0116(7) 0.0033(6) 0.0105(7)

loop_
_atom_type_symbol
_atom_type_description
_atom_type_scat_dispersion_real
_atom_type_scat_dispersion_imag
_atom_type_scat_source
C C 0.0033 0.0016 'International Tables Vol C Tables 4.2.6.8 and 6.1.1.4'
H H 0.0000 0.0000 'International Tables Vol C Tables 4.2.6.8 and 6.1.1.4'
N N 0.0061 0.0033 'International Tables Vol C Tables 4.2.6.8 and 6.1.1.4'
O O 0.0106 0.0060 'International Tables Vol C Tables 4.2.6.8 and 6.1.1.4'
Cl Cl 0.1484 0.1585 'International Tables Vol C Tables 4.2.6.8 and 6.1.1.4'

loop_
_geom_angle_atom_site_label_1
_geom_angle_atom_site_label_2
_geom_angle_atom_site_label_3
_geom_angle
_geom_angle_site_symmetry_1
_geom_angle_site_symmetry_3
_geom_angle_publ_flag
O2 C1 O1 117.36(15) . . ?
O2 C1 C2 126.91(15) . . ?
O1 C1 C2 115.73(14) . . ?
C3 C2 N1 121.41(14) . . ?
C3 C2 C1 121.92(14) . . ?
N1 C2 C1 116.67(13) . . ?
C2 C3 C4 120.10(15) . . ?
C2 C3 H3 120.0 . . ?
C4 C3 H3 120.0 . . ?
C9 C4 C5 118.45(14) . . ?
C9 C4 C3 117.92(14) . . ?
C5 C4 C3 123.63(15) . . ?
C6 C5 C4 119.02(16) . . ?
C6 C5 H5 120.5 . . ?
C4 C5 H5 120.5 . . ?
C5 C6 C7 121.60(16) . . ?
C5 C6 Cl1 120.57(14) . . ?
C7 C6 Cl1 117.83(13) . . ?
C8 C7 C6 119.88(15) . . ?
C8 C7 H7 120.1 . . ?
C6 C7 H7 120.1 . . ?
C7 C8 C9 118.88(16) . . ?
C7 C8 H8 120.6 . . ?
C9 C8 H8 120.6 . . ?
O1 C9 C8 116.85(14) . . ?
O1 C9 C4 121.03(14) . . ?
C8 C9 C4 122.12(15) . . ?
N1 C10 C11 105.27(14) . . ?
N1 C10 H10 127.4 . . ?
C11 C10 H10 127.4 . . ?
C10 C11 N3 108.09(14) . . ?
C10 C11 C12 129.68(15) . . ?
N3 C11 C12 122.19(14) . . ?
C13 C12 C17 118.62(15) . . ?
C13 C12 C11 120.87(14) . . ?
C17 C12 C11 120.50(14) . . ?
C14 C13 C12 120.31(16) . . ?
C14 C13 H13 119.8 . . ?
C12 C13 H13 119.8 . . ?
C15 C14 C13 120.45(17) . . ?
C15 C14 H14 119.8 . . ?
C13 C14 H14 119.8 . . ?
C16 C15 C14 119.73(16) . . ?
C16 C15 H15 120.1 . . ?
C14 C15 H15 120.1 . . ?
C15 C16 C17 120.49(17) . . ?
C15 C16 H16 119.8 . . ?
C17 C16 H16 119.8 . . ?
C16 C17 C12 120.40(16) . . ?
C16 C17 H17 119.8 . . ?
C12 C17 H17 119.8 . . ?
C10 N1 N2 110.18(13) . . ?
C10 N1 C2 131.13(13) . . ?
N2 N1 C2 118.69(12) . . ?
N3 N2 N1 107.05(13) . . ?
N2 N3 C11 109.41(13) . . ?
C1 O1 C9 123.22(13) . . ?

loop_
_geom_bond_atom_site_label_1
_geom_bond_atom_site_label_2
_geom_bond_distance
_geom_bond_site_symmetry_2
_geom_bond_publ_flag
C1 O2 1.196(2) . ?
C1 O1 1.368(2) . ?
C1 C2 1.465(2) . ?
C2 C3 1.342(2) . ?
C2 N1 1.423(2) . ?
C3 C4 1.437(2) . ?
C3 H3 0.9300 . ?
C4 C9 1.389(2) . ?
C4 C5 1.397(2) . ?
C5 C6 1.378(2) . ?
C5 H5 0.9300 . ?
C6 C7 1.386(2) . ?
C6 Cl1 1.7388(17) . ?
C7 C8 1.369(2) . ?
C7 H7 0.9300 . ?
C8 C9 1.383(2) . ?
C8 H8 0.9300 . ?
C9 O1 1.3723(19) . ?
C10 N1 1.353(2) . ?
C10 C11 1.359(2) . ?
C10 H10 0.9300 . ?
C11 N3 1.366(2) . ?
C11 C12 1.469(2) . ?
C12 C13 1.387(2) . ?
C12 C17 1.391(2) . ?
C13 C14 1.385(2) . ?
C13 H13 0.9300 . ?
C14 C15 1.372(3) . ?
C14 H14 0.9300 . ?
C15 C16 1.372(3) . ?
C15 H15 0.9300 . ?
C16 C17 1.380(2) . ?
C16 H16 0.9300 . ?
C17 H17 0.9300 . ?
N1 N2 1.3574(19) . ?
N2 N3 1.303(2) . ?
